data_9001919
loop_
_publ_author_name
'Woodland, A. B.'
'Angel, R. J.'

_publ_section_title
;
 Crystal structure of a new spinelloid with the wadsleyite structure in the
 system Fe2SiO4-Fe3O4 and implications for the Earth's mantle
 Fe2.45Si.55O4
;
_journal_name_full 'American Mineralogist'
_journal_page_first 404
_journal_page_last 408
_journal_volume 83
_journal_year 1998
_chemical_formula_sum 'Fe2.45 O4 Si0.55'
_chemical_name_mineral Wadsleyite
_space_group_IT_number 74
_symmetry_space_group_name_Hall '-I 2b 2'
_symmetry_space_group_name_H-M 'I m m a'
_cell_angle_alpha 90
_cell_angle_beta 90
_cell_angle_gamma 90
_cell_length_a 5.8559
_cell_length_b 11.8936
_cell_length_c 8.3684
_cell_formula_units_Z 8
_cell_volume 582.840
_database_code_amcsd 0001980
_exptl_crystal_density_diffrn 4.929
_cod_original_formula_sum 'Fe2.45 Si.55 O4'
_cod_database_code 9001919

loop_
_space_group_symop_operation_xyz
x,y,z
1/2+x,1/2+y,1/2+z
x,1/2-y,z
1/2+x,-y,1/2+z
-x,1/2+y,-z
1/2-x,+y,1/2-z
-x,y,z
1/2-x,1/2+y,1/2+z
x,-y,-z
1/2+x,1/2-y,1/2-z
x,1/2+y,-z
1/2+x,+y,1/2-z
-x,1/2-y,z
1/2-x,-y,1/2+z
-x,-y,-z
1/2-x,1/2-y,1/2-z

loop_
_atom_site_aniso_label
_atom_site_aniso_U_11
_atom_site_aniso_U_22
_atom_site_aniso_U_33
_atom_site_aniso_U_12
_atom_site_aniso_U_13
_atom_site_aniso_U_23
Fe1 0.01164 0.01247 0.01171 0.00000 0.00000 0.00000
Fe2 0.01077 0.01218 0.00993 0.00000 0.00000 0.00000
Fe3 0.01425 0.01390 0.01064 0.00000 -0.00007 0.00000
Si 0.00886 0.01032 0.00883 0.00000 0.00000 0.00000
Fe 0.00886 0.01032 0.00883 0.00000 0.00000 0.00000
O1 0.00990 0.01577 0.01100 0.00000 0.00000 0.00000
O2 0.01129 0.03368 0.01171 0.00000 0.00000 0.00000
O3 0.00730 0.02723 0.01490 0.00000 0.00000 -0.00857
O4 0.01598 0.02723 0.01384 0.00042 -0.00447 -0.00025

loop_
_atom_site_label
_atom_site_fract_x
_atom_site_fract_y
_atom_site_fract_z
_atom_site_occupancy
Fe1 0.00000 0.00000 0.00000 1.00000
Fe2 0.00000 0.25000 0.96966 1.00000
Fe3 0.25000 0.12496 0.25000 1.00000
Si 0.00000 0.11991 0.61800 0.55000
Fe 0.00000 0.11991 0.61800 0.45000
O1 0.00000 0.25000 0.22550 1.00000
O2 0.00000 0.25000 0.72340 1.00000
O3 0.00000 -0.00410 0.25440 1.00000
O4 0.25560 0.12220 0.00140 1.00000

loop_
_cod_related_entry_id
_cod_related_entry_database
_cod_related_entry_code
1 AMCSD 0001980
